data_2240520
loop_
_publ_author_name
'P\'erez-Redondo, Adri\'an'
'Mart\'in, Avelino'

_publ_section_title
;
 Crystal structure of
 \m-oxido-1,1'\k^2^<i>O</i>:<i>O</i>-bis{tetra-\m-oxido-1:2\k^2^<i>O</i>:<i>O</i>;1:3\k^2^<i>O</i>:<i>O</i>;2:3\k^4^<i>O</i>:<i>O</i>-tris[1,2,3(\h^5^)-pentamethylcyclopentadienyl]-<i>trianglo</i>-trititanium(IV)}
;
_journal_coeditor_code RZ5150
_journal_issue 4
_journal_name_full 'Acta Crystallographica Section E'
_journal_page_first m97
_journal_paper_doi 10.1107/S2056989015004041
_journal_volume 71
_journal_year 2015
_chemical_formula_iupac '[Ti6 O9 (C10 H15)6]'
_chemical_formula_moiety 'C60 H90 O9 Ti6'
_chemical_formula_sum 'C60 H90 O9 Ti6'
_chemical_formula_weight 1242.71
_chemical_name_systematic
\m-Oxido-1,1'\k^2^<i>O</i>:<i>O</i>-bis{tetra-\m-oxido-1:2\k^2^<i>O</i>:<i>O</i>;1:3\k^2^<i>O</i>:<i>O</i>;2:3\k^4^<i>O</i>:<i>O</i>-tris-[1,2,3(\h^5^)-pentamethylcyclopentadienyl]-<i>trianglo</i>-trititanium(IV)}
_space_group_IT_number 15
_symmetry_cell_setting monoclinic
_symmetry_space_group_name_Hall '-C 2yc'
_symmetry_space_group_name_H-M 'C 1 2/c 1'
_atom_sites_solution_hydrogens geom
_atom_sites_solution_primary other
_atom_sites_solution_secondary difmap
_audit_conform_dict_name cif_core.dic
_audit_conform_dict_version 2.4.3
_audit_creation_method 'WinGX routine CIF_UPDATE'
_cell_angle_alpha 90
_cell_angle_beta 101.265(8)
_cell_angle_gamma 90
_cell_formula_units_Z 4
_cell_length_a 31.086(6)
_cell_length_b 11.414(4)
_cell_length_c 17.900(5)
_cell_measurement_reflns_used 169
_cell_measurement_temperature 200(2)
_cell_measurement_theta_max 20
_cell_measurement_theta_min 3
_cell_volume 6229(3)
_computing_cell_refinement
;
Dirax/lsq (Duisenberg <i>et al.</i>, 2000)
;
_computing_data_collection
;
COLLECT (Nonius, 1998)
;
_computing_data_reduction
;
EvalCCD (Duisenberg <i>et al.</i>, 2003)
;
_computing_molecular_graphics
;
DIAMOND (Brandenburg, 2006)
;
_computing_publication_material
;
WinGX (Farrugia, 2012) and publCIF (Westrip, 2010)
;
_computing_structure_refinement
;
SHELXL-2014/7 (Sheldrick, 2015b)
;
_computing_structure_solution
;
SHELXT-2014 (Sheldrick, 2015a)
;
_diffrn_ambient_temperature 200(2)
_diffrn_detector_area_resol_mean 9
_diffrn_measured_fraction_theta_full 0.998
_diffrn_measured_fraction_theta_max 0.998
_diffrn_measurement_device '95mm CCD camera on \k-goniostat'
_diffrn_measurement_device_type 'Nonius KappaCCD'
_diffrn_measurement_method 'CCD rotation images, thick slices'
_diffrn_radiation_monochromator 'horizonally mounted graphite crystal'
_diffrn_radiation_type MoK\a
_diffrn_radiation_wavelength 0.71073
_diffrn_reflns_av_R_equivalents 0.1206
_diffrn_reflns_limit_h_max 40
_diffrn_reflns_limit_h_min -40
_diffrn_reflns_limit_k_max 14
_diffrn_reflns_limit_k_min -14
_diffrn_reflns_limit_l_max 23
_diffrn_reflns_limit_l_min -23
_diffrn_reflns_number 64311
_diffrn_reflns_reduction_process
;
        Scaled and merged with Sortav
        R.H. Blessing, (1987) Cryst. Rev. 1, 3-58
        R.H. Blessing, (1989) J. Appl. Cryst. 22, 396-397
;
_diffrn_reflns_theta_full 25
_diffrn_reflns_theta_max 27.505
_diffrn_reflns_theta_min 3.075
_diffrn_standards_number 0
_exptl_absorpt_coefficient_mu 0.783
_exptl_absorpt_correction_T_max 0.864
_exptl_absorpt_correction_T_min 0.791
_exptl_absorpt_correction_type multi-scan
_exptl_absorpt_process_details
;
(Blessing, 1995)
;
_exptl_crystal_colour yellow
_exptl_crystal_density_diffrn 1.325
_exptl_crystal_density_method 'not measured'
_exptl_crystal_description prism
_exptl_crystal_F_000 2616
_exptl_crystal_size_max 0.44
_exptl_crystal_size_mid 0.24
_exptl_crystal_size_min 0.15
_refine_diff_density_max 0.396
_refine_diff_density_min -0.419
_refine_ls_extinction_method none
_refine_ls_goodness_of_fit_ref 1.137
_refine_ls_hydrogen_treatment constr
_refine_ls_matrix_type full
_refine_ls_number_constraints 0
_refine_ls_number_parameters 354
_refine_ls_number_reflns 7159
_refine_ls_number_restraints 0
_refine_ls_restrained_S_all 1.137
_refine_ls_R_factor_all 0.0959
_refine_ls_R_factor_gt 0.0563
_refine_ls_shift/su_max 0.001
_refine_ls_shift/su_mean 0
_refine_ls_structure_factor_coef Fsqd
_refine_ls_weighting_details 'w=1/[\s^2^(Fo^2^)+(0.0399P)^2^+19.8847P] where P=(Fo^2^+2Fc^2^)/3'
_refine_ls_weighting_scheme calc
_refine_ls_wR_factor_gt 0.1147
_refine_ls_wR_factor_ref 0.1329
_reflns_number_gt 5059
_reflns_number_total 7159
_reflns_threshold_expression 'I > 2\s(I)'
_cod_data_source_file rz5150sup1.cif
_cod_data_source_block I
_cod_original_sg_symbol_H-M 'C 2/c'
_cod_database_code 2240520
_cod_database_fobs_code 2240520

loop_
_symmetry_equiv_pos_as_xyz
'x, y, z'
'-x, y, -z+1/2'
'x+1/2, y+1/2, z'
'-x+1/2, y+1/2, -z+1/2'
'-x, -y, -z'
'x, -y, z-1/2'
'-x+1/2, -y+1/2, -z'
'x+1/2, -y+1/2, z-1/2'

loop_
_atom_site_type_symbol
_atom_site_label
_atom_site_fract_x
_atom_site_fract_y
_atom_site_fract_z
_atom_site_U_iso_or_equiv
_atom_site_adp_type
_atom_site_calc_flag
_atom_site_occupancy
C C11 0.56708(12) 0.1643(3) 0.46931(19) 0.0303(8) Uani d 1
C C12 0.54916(15) 0.0603(3) 0.4323(2) 0.0404(10) Uani d 1
C C13 0.50441(15) 0.0807(4) 0.4002(2) 0.0494(12) Uani d 1
C C14 0.49427(12) 0.1986(4) 0.4170(2) 0.0439(11) Uani d 1
C C15 0.53317(12) 0.2494(3) 0.45971(19) 0.0337(8) Uani d 1
C C16 0.61296(14) 0.1811(5) 0.5147(2) 0.0514(12) Uani d 1
H H16A 0.6131 0.1672 0.5688 0.077 Uiso calc 1
H H16B 0.6227 0.2614 0.5078 0.077 Uiso calc 1
H H16C 0.6329 0.1257 0.497 0.077 Uiso calc 1
C C17 0.5736(2) -0.0537(4) 0.4302(3) 0.0803(19) Uani d 1
H H17A 0.5602 -0.1145 0.4568 0.12 Uiso calc 1
H H17B 0.6043 -0.0432 0.4553 0.12 Uiso calc 1
H H17C 0.5722 -0.0774 0.3771 0.12 Uiso calc 1
C C18 0.4727(2) -0.0087(6) 0.3574(3) 0.102(3) Uani d 1
H H18A 0.4886 -0.0618 0.3293 0.153 Uiso calc 1
H H18B 0.4496 0.0318 0.3216 0.153 Uiso calc 1
H H18C 0.4595 -0.0538 0.3937 0.153 Uiso calc 1
C C19 0.45057(15) 0.2594(7) 0.3929(3) 0.083(2) Uani d 1
H H19A 0.4344 0.2235 0.346 0.124 Uiso calc 1
H H19B 0.4554 0.3426 0.3839 0.124 Uiso calc 1
H H19C 0.4335 0.2515 0.4333 0.124 Uiso calc 1
C C20 0.5369(2) 0.3712(4) 0.4916(3) 0.0630(15) Uani d 1
H H20A 0.5305 0.3703 0.5431 0.094 Uiso calc 1
H H20B 0.516 0.4225 0.459 0.094 Uiso calc 1
H H20C 0.5668 0.4005 0.4936 0.094 Uiso calc 1
C C21 0.63834(12) 0.5896(3) 0.4018(2) 0.0350(8) Uani d 1
C C22 0.59681(12) 0.6137(3) 0.3540(2) 0.0361(9) Uani d 1
C C23 0.60229(13) 0.6103(3) 0.2776(2) 0.0384(9) Uani d 1
C C24 0.64753(13) 0.5865(3) 0.2766(2) 0.0354(8) Uani d 1
C C25 0.66974(12) 0.5733(3) 0.3536(2) 0.0329(8) Uani d 1
C C26 0.64853(17) 0.5837(5) 0.4873(3) 0.0583(13) Uani d 1
H H26A 0.6211 0.586 0.5067 0.087 Uiso calc 1
H H26B 0.6669 0.6506 0.5076 0.087 Uiso calc 1
H H26C 0.6642 0.5107 0.5036 0.087 Uiso calc 1
C C27 0.55380(15) 0.6360(4) 0.3793(3) 0.0577(13) Uani d 1
H H27A 0.5397 0.7057 0.3534 0.087 Uiso calc 1
H H27B 0.5594 0.6485 0.4345 0.087 Uiso calc 1
H H27C 0.5345 0.5681 0.3664 0.087 Uiso calc 1
C C28 0.56669(16) 0.6293(5) 0.2082(3) 0.0657(15) Uani d 1
H H28A 0.5435 0.5707 0.2073 0.099 Uiso calc 1
H H28B 0.5791 0.6215 0.1621 0.099 Uiso calc 1
H H28C 0.5543 0.708 0.21 0.099 Uiso calc 1
C C29 0.66696(16) 0.5788(4) 0.2056(3) 0.0518(11) Uani d 1
H H29A 0.6984 0.5623 0.22 0.078 Uiso calc 1
H H29B 0.6626 0.6534 0.1781 0.078 Uiso calc 1
H H29C 0.6525 0.5158 0.1729 0.078 Uiso calc 1
C C30 0.71762(13) 0.5490(4) 0.3818(3) 0.0503(11) Uani d 1
H H30A 0.7321 0.5394 0.3383 0.075 Uiso calc 1
H H30B 0.721 0.4771 0.4123 0.075 Uiso calc 1
H H30C 0.731 0.6147 0.4133 0.075 Uiso calc 1
C C31 0.70057(14) 0.0474(4) 0.3430(2) 0.0494(12) Uani d 1
C C32 0.72430(13) 0.1512(4) 0.3340(2) 0.0452(11) Uani d 1
C C33 0.71384(11) 0.1844(4) 0.2563(2) 0.0389(9) Uani d 1
C C34 0.68353(11) 0.0992(3) 0.2165(2) 0.0326(8) Uani d 1
C C35 0.67556(13) 0.0139(4) 0.2702(2) 0.0394(9) Uani d 1
C C36 0.7033(2) -0.0215(6) 0.4163(3) 0.081(2) Uani d 1
H H36A 0.7297 -0.0704 0.4248 0.121 Uiso calc 1
H H36B 0.6773 -0.0714 0.4124 0.121 Uiso calc 1
H H36C 0.7047 0.033 0.459 0.121 Uiso calc 1
C C37 0.75520(15) 0.2143(6) 0.3969(3) 0.0768(19) Uani d 1
H H37A 0.7687 0.2806 0.3754 0.115 Uiso calc 1
H H37B 0.7781 0.1601 0.4214 0.115 Uiso calc 1
H H37C 0.7388 0.2429 0.4348 0.115 Uiso calc 1
C C38 0.73128(15) 0.2888(4) 0.2202(3) 0.0585(13) Uani d 1
H H38A 0.74 0.3498 0.2587 0.088 Uiso calc 1
H H38B 0.7084 0.3195 0.1793 0.088 Uiso calc 1
H H38C 0.7568 0.2652 0.1991 0.088 Uiso calc 1
C C39 0.66364(13) 0.1013(4) 0.1325(2) 0.0457(10) Uani d 1
H H39A 0.6834 0.0618 0.1041 0.069 Uiso calc 1
H H39B 0.6594 0.1827 0.1153 0.069 Uiso calc 1
H H39C 0.6353 0.0609 0.1237 0.069 Uiso calc 1
C C40 0.64629(16) -0.0915(4) 0.2541(3) 0.0575(13) Uani d 1
H H40A 0.6182 -0.0751 0.2691 0.086 Uiso calc 1
H H40B 0.6604 -0.1586 0.2831 0.086 Uiso calc 1
H H40C 0.6412 -0.1095 0.1995 0.086 Uiso calc 1
O O11 0.5 0.1924(3) 0.25 0.0244(7) Uani d 1
O O12 0.56240(7) 0.36493(19) 0.33456(13) 0.0262(5) Uani d 1
O O13 0.59427(8) 0.1294(2) 0.30996(14) 0.0293(5) Uani d 1
O O23 0.62819(8) 0.3292(2) 0.24333(14) 0.0314(6) Uani d 1
O O32 0.65416(8) 0.3079(2) 0.38476(14) 0.0318(6) Uani d 1
Ti Ti1 0.54534(2) 0.20794(5) 0.33346(3) 0.02093(14) Uani d 1
Ti Ti2 0.61744(2) 0.41678(5) 0.32569(4) 0.02450(15) Uani d 1
Ti Ti3 0.64719(2) 0.19959(6) 0.30476(4) 0.02685(15) Uani d 1

loop_
_atom_site_aniso_label
_atom_site_aniso_U_11
_atom_site_aniso_U_22
_atom_site_aniso_U_33
_atom_site_aniso_U_12
_atom_site_aniso_U_13
_atom_site_aniso_U_23
C11 0.036(2) 0.0352(19) 0.0194(17) 0.0001(16) 0.0051(14) 0.0080(14)
C12 0.062(3) 0.031(2) 0.029(2) -0.0032(18) 0.0127(19) 0.0095(16)
C13 0.059(3) 0.065(3) 0.024(2) -0.035(2) 0.0072(19) 0.008(2)
C14 0.0267(19) 0.085(3) 0.0226(18) 0.000(2) 0.0102(15) 0.015(2)
C15 0.040(2) 0.045(2) 0.0186(17) 0.0089(17) 0.0107(15) 0.0055(15)
C16 0.041(2) 0.078(3) 0.031(2) 0.000(2) -0.0023(18) 0.016(2)
C17 0.149(6) 0.033(2) 0.062(3) 0.017(3) 0.028(4) 0.016(2)
C18 0.131(6) 0.124(5) 0.042(3) -0.101(5) -0.004(3) 0.017(3)
C19 0.037(3) 0.170(7) 0.044(3) 0.032(3) 0.017(2) 0.034(3)
C20 0.111(4) 0.050(3) 0.034(2) 0.021(3) 0.028(3) -0.002(2)
C21 0.035(2) 0.0296(19) 0.041(2) -0.0095(16) 0.0080(16) -0.0090(16)
C22 0.0305(19) 0.0209(17) 0.056(3) -0.0055(15) 0.0063(18) -0.0043(17)
C23 0.035(2) 0.0265(19) 0.050(2) -0.0057(16) 0.0001(18) 0.0073(17)
C24 0.038(2) 0.0302(19) 0.037(2) -0.0105(16) 0.0046(16) 0.0065(16)
C25 0.0257(18) 0.0306(19) 0.041(2) -0.0091(15) 0.0027(15) -0.0018(16)
C26 0.065(3) 0.065(3) 0.044(3) -0.014(3) 0.006(2) -0.019(2)
C27 0.043(3) 0.038(2) 0.097(4) 0.002(2) 0.025(3) -0.013(2)
C28 0.054(3) 0.055(3) 0.076(4) -0.005(2) -0.016(3) 0.021(3)
C29 0.057(3) 0.054(3) 0.047(3) -0.016(2) 0.017(2) 0.007(2)
C30 0.028(2) 0.059(3) 0.061(3) -0.0122(19) -0.0003(19) 0.003(2)
C31 0.042(2) 0.066(3) 0.039(2) 0.034(2) 0.0050(19) 0.003(2)
C32 0.0261(19) 0.068(3) 0.038(2) 0.015(2) -0.0003(17) -0.020(2)
C33 0.0196(17) 0.054(2) 0.045(2) 0.0038(16) 0.0098(16) -0.0155(19)
C34 0.0233(17) 0.041(2) 0.033(2) 0.0105(15) 0.0049(14) -0.0087(16)
C35 0.035(2) 0.040(2) 0.044(2) 0.0181(17) 0.0100(18) -0.0045(18)
C36 0.087(4) 0.106(5) 0.051(3) 0.057(4) 0.018(3) 0.031(3)
C37 0.039(3) 0.129(5) 0.056(3) 0.018(3) -0.009(2) -0.046(3)
C38 0.042(2) 0.057(3) 0.085(4) -0.008(2) 0.034(3) -0.019(3)
C39 0.034(2) 0.067(3) 0.036(2) 0.007(2) 0.0064(17) -0.009(2)
C40 0.058(3) 0.036(2) 0.081(4) 0.011(2) 0.018(3) -0.005(2)
O11 0.0256(17) 0.0259(17) 0.0223(16) 0 0.0061(13) 0
O12 0.0233(12) 0.0245(12) 0.0330(13) -0.0002(9) 0.0108(10) -0.0041(10)
O13 0.0286(13) 0.0262(12) 0.0333(14) 0.0043(10) 0.0068(10) -0.0011(10)
O23 0.0273(13) 0.0398(14) 0.0279(13) -0.0008(11) 0.0076(10) -0.0008(11)
O32 0.0281(13) 0.0389(14) 0.0274(13) 0.0018(11) 0.0029(10) -0.0025(11)
Ti1 0.0217(3) 0.0216(3) 0.0202(3) -0.0007(2) 0.0059(2) 0.0005(2)
Ti2 0.0225(3) 0.0249(3) 0.0268(3) -0.0029(2) 0.0064(2) -0.0009(3)
Ti3 0.0206(3) 0.0333(3) 0.0268(3) 0.0050(3) 0.0052(2) -0.0040(3)

loop_
_atom_type_symbol
_atom_type_description
_atom_type_scat_dispersion_real
_atom_type_scat_dispersion_imag
_atom_type_scat_source
C C 0.0033 0.0016 'International Tables Vol C Tables 4.2.6.8 and 6.1.1.4'
H H 0 0 'International Tables Vol C Tables 4.2.6.8 and 6.1.1.4'
O O 0.0106 0.006 'International Tables Vol C Tables 4.2.6.8 and 6.1.1.4'
Ti Ti 0.2776 0.4457 'International Tables Vol C Tables 4.2.6.8 and 6.1.1.4'

loop_
_exptl_crystal_face_index_h
_exptl_crystal_face_index_k
_exptl_crystal_face_index_l
_exptl_crystal_face_perp_dist
3 1 -13 0.116
2 -17 -3 0.141
-3 -1 16 0.105
-4 15 14 0.152
-1 0 0 0.026
1 0 0 0.073

loop_
_geom_angle_atom_site_label_1
_geom_angle_atom_site_label_2
_geom_angle_atom_site_label_3
_geom_angle_site_symmetry_3
_geom_angle
C15 C11 C12 . 107.5(3)
C15 C11 C16 . 125.5(4)
C12 C11 C16 . 126.9(4)
C15 C11 Ti1 . 71.68(19)
C12 C11 Ti1 . 72.5(2)
C16 C11 Ti1 . 123.9(2)
C13 C12 C11 . 108.4(4)
C13 C12 C17 . 126.2(4)
C11 C12 C17 . 125.3(4)
C13 C12 Ti1 . 71.7(2)
C11 C12 Ti1 . 73.7(2)
C17 C12 Ti1 . 122.2(3)
C12 C13 C14 . 108.0(4)
C12 C13 C18 . 125.7(5)
C14 C13 C18 . 126.3(5)
C12 C13 Ti1 . 74.1(2)
C14 C13 Ti1 . 72.2(2)
C18 C13 Ti1 . 120.7(3)
C15 C14 C13 . 107.3(4)
C15 C14 C19 . 126.1(5)
C13 C14 C19 . 126.6(5)
C15 C14 Ti1 . 73.7(2)
C13 C14 Ti1 . 73.1(2)
C19 C14 Ti1 . 118.1(3)
C11 C15 C14 . 108.7(4)
C11 C15 C20 . 126.0(4)
C14 C15 C20 . 125.3(4)
C11 C15 Ti1 . 74.4(2)
C14 C15 Ti1 . 71.9(2)
C20 C15 Ti1 . 121.6(3)
C11 C16 H16A . 109.5
C11 C16 H16B . 109.5
H16A C16 H16B . 109.5
C11 C16 H16C . 109.5
H16A C16 H16C . 109.5
H16B C16 H16C . 109.5
C12 C17 H17A . 109.5
C12 C17 H17B . 109.5
H17A C17 H17B . 109.5
C12 C17 H17C . 109.5
H17A C17 H17C . 109.5
H17B C17 H17C . 109.5
C13 C18 H18A . 109.5
C13 C18 H18B . 109.5
H18A C18 H18B . 109.5
C13 C18 H18C . 109.5
H18A C18 H18C . 109.5
H18B C18 H18C . 109.5
C14 C19 H19A . 109.5
C14 C19 H19B . 109.5
H19A C19 H19B . 109.5
C14 C19 H19C . 109.5
H19A C19 H19C . 109.5
H19B C19 H19C . 109.5
C15 C20 H20A . 109.5
C15 C20 H20B . 109.5
H20A C20 H20B . 109.5
C15 C20 H20C . 109.5
H20A C20 H20C . 109.5
H20B C20 H20C . 109.5
C22 C21 C25 . 107.8(3)
C22 C21 C26 . 127.2(4)
C25 C21 C26 . 125.0(4)
C22 C21 Ti2 . 73.0(2)
C25 C21 Ti2 . 72.2(2)
C26 C21 Ti2 . 121.2(3)
C23 C22 C21 . 108.0(3)
C23 C22 C27 . 125.1(4)
C21 C22 C27 . 126.9(4)
C23 C22 Ti2 . 71.6(2)
C21 C22 Ti2 . 72.6(2)
C27 C22 Ti2 . 120.3(3)
C22 C23 C24 . 108.7(3)
C22 C23 C28 . 125.9(4)
C24 C23 C28 . 125.4(4)
C22 C23 Ti2 . 74.3(2)
C24 C23 Ti2 . 72.8(2)
C28 C23 Ti2 . 119.5(3)
C25 C24 C23 . 107.4(3)
C25 C24 C29 . 127.5(4)
C23 C24 C29 . 125.1(4)
C25 C24 Ti2 . 73.1(2)
C23 C24 Ti2 . 72.2(2)
C29 C24 Ti2 . 120.7(3)
C24 C25 C21 . 108.0(3)
C24 C25 C30 . 127.4(4)
C21 C25 C30 . 124.6(4)
C24 C25 Ti2 . 72.4(2)
C21 C25 Ti2 . 73.1(2)
C30 C25 Ti2 . 121.3(3)
C21 C26 H26A . 109.5
C21 C26 H26B . 109.5
H26A C26 H26B . 109.5
C21 C26 H26C . 109.5
H26A C26 H26C . 109.5
H26B C26 H26C . 109.5
C22 C27 H27A . 109.5
C22 C27 H27B . 109.5
H27A C27 H27B . 109.5
C22 C27 H27C . 109.5
H27A C27 H27C . 109.5
H27B C27 H27C . 109.5
C23 C28 H28A . 109.5
C23 C28 H28B . 109.5
H28A C28 H28B . 109.5
C23 C28 H28C . 109.5
H28A C28 H28C . 109.5
H28B C28 H28C . 109.5
C24 C29 H29A . 109.5
C24 C29 H29B . 109.5
H29A C29 H29B . 109.5
C24 C29 H29C . 109.5
H29A C29 H29C . 109.5
H29B C29 H29C . 109.5
C25 C30 H30A . 109.5
C25 C30 H30B . 109.5
H30A C30 H30B . 109.5
C25 C30 H30C . 109.5
H30A C30 H30C . 109.5
H30B C30 H30C . 109.5
C32 C31 C35 . 108.7(4)
C32 C31 C36 . 125.9(5)
C35 C31 C36 . 125.2(5)
C32 C31 Ti3 . 73.2(2)
C35 C31 Ti3 . 73.3(2)
C36 C31 Ti3 . 122.6(3)
C33 C32 C31 . 108.0(4)
C33 C32 C37 . 126.5(5)
C31 C32 C37 . 125.5(5)
C33 C32 Ti3 . 72.5(2)
C31 C32 Ti3 . 72.6(2)
C37 C32 Ti3 . 120.8(3)
C32 C33 C34 . 107.9(4)
C32 C33 C38 . 126.8(4)
C34 C33 C38 . 125.3(4)
C32 C33 Ti3 . 73.3(2)
C34 C33 Ti3 . 72.6(2)
C38 C33 Ti3 . 120.4(3)
C35 C34 C33 . 108.2(3)
C35 C34 C39 . 126.3(4)
C33 C34 C39 . 125.6(4)
C35 C34 Ti3 . 73.5(2)
C33 C34 Ti3 . 72.6(2)
C39 C34 Ti3 . 119.5(2)
C34 C35 C31 . 107.2(4)
C34 C35 C40 . 126.7(4)
C31 C35 C40 . 126.1(4)
C34 C35 Ti3 . 72.2(2)
C31 C35 Ti3 . 72.2(2)
C40 C35 Ti3 . 120.9(3)
C31 C36 H36A . 109.5
C31 C36 H36B . 109.5
H36A C36 H36B . 109.5
C31 C36 H36C . 109.5
H36A C36 H36C . 109.5
H36B C36 H36C . 109.5
C32 C37 H37A . 109.5
C32 C37 H37B . 109.5
H37A C37 H37B . 109.5
C32 C37 H37C . 109.5
H37A C37 H37C . 109.5
H37B C37 H37C . 109.5
C33 C38 H38A . 109.5
C33 C38 H38B . 109.5
H38A C38 H38B . 109.5
C33 C38 H38C . 109.5
H38A C38 H38C . 109.5
H38B C38 H38C . 109.5
C34 C39 H39A . 109.5
C34 C39 H39B . 109.5
H39A C39 H39B . 109.5
C34 C39 H39C . 109.5
H39A C39 H39C . 109.5
H39B C39 H39C . 109.5
C35 C40 H40A . 109.5
C35 C40 H40B . 109.5
H40A C40 H40B . 109.5
C35 C40 H40C . 109.5
H40A C40 H40C . 109.5
H40B C40 H40C . 109.5
Ti1 O11 Ti1 2_655 169.0(2)
Ti2 O12 Ti1 . 124.93(12)
Ti3 O13 Ti1 . 124.80(13)
Ti2 O23 Ti3 . 92.52(11)
Ti2 O32 Ti3 . 92.28(11)
O11 Ti1 O12 . 105.68(12)
O11 Ti1 O13 . 107.16(9)
O12 Ti1 O13 . 102.66(10)
O11 Ti1 C14 . 90.37(10)
O12 Ti1 C14 . 104.99(14)
O13 Ti1 C14 . 141.63(14)
O11 Ti1 C13 . 87.12(12)
O12 Ti1 C13 . 138.85(14)
O13 Ti1 C13 . 110.70(15)
C14 Ti1 C13 . 34.70(16)
O11 Ti1 C15 . 122.77(10)
O12 Ti1 C15 . 84.15(12)
O13 Ti1 C15 . 125.78(12)
C14 Ti1 C15 . 34.49(14)
C13 Ti1 C15 . 57.02(15)
O11 Ti1 C12 . 116.25(13)
O12 Ti1 C12 . 133.20(13)
O13 Ti1 C12 . 84.59(13)
C14 Ti1 C12 . 57.08(15)
C13 Ti1 C12 . 34.12(15)
C15 Ti1 C12 . 56.46(13)
O11 Ti1 C11 . 143.34(10)
O12 Ti1 C11 . 99.33(12)
O13 Ti1 C11 . 92.69(12)
C14 Ti1 C11 . 57.05(13)
C13 Ti1 C11 . 56.73(13)
C15 Ti1 C11 . 33.96(12)
C12 Ti1 C11 . 33.87(13)
O11 Ti1 Ti2 . 116.89(8)
O12 Ti1 Ti2 . 27.36(7)
O13 Ti1 Ti2 . 75.47(8)
C14 Ti1 Ti2 . 126.90(12)
C13 Ti1 Ti2 . 153.01(10)
C15 Ti1 Ti2 . 97.49(10)
C12 Ti1 Ti2 . 126.59(11)
C11 Ti1 Ti2 . 97.54(9)
O11 Ti1 Ti3 . 118.23(3)
O12 Ti1 Ti3 . 75.57(7)
O13 Ti1 Ti3 . 27.33(7)
C14 Ti1 Ti3 . 150.52(9)
C13 Ti1 Ti3 . 132.64(13)
C15 Ti1 Ti3 . 118.81(10)
C12 Ti1 Ti3 . 100.44(11)
C11 Ti1 Ti3 . 93.54(9)
Ti2 Ti1 Ti3 . 48.25(2)
O12 Ti2 O23 . 102.03(11)
O12 Ti2 O32 . 102.24(11)
O23 Ti2 O32 . 84.66(11)
O12 Ti2 C23 . 101.95(12)
O23 Ti2 C23 . 105.33(13)
O32 Ti2 C23 . 151.16(12)
O12 Ti2 C24 . 136.61(12)
O23 Ti2 C24 . 90.02(13)
O32 Ti2 C24 . 120.45(12)
C23 Ti2 C24 . 34.99(13)
O12 Ti2 C25 . 145.26(12)
O23 Ti2 C25 . 110.15(12)
O32 Ti2 C25 . 93.61(12)
C23 Ti2 C25 . 57.58(13)
C24 Ti2 C25 . 34.56(13)
O12 Ti2 C21 . 111.44(12)
O23 Ti2 C21 . 144.52(12)
O32 Ti2 C21 . 99.03(13)
C23 Ti2 C21 . 57.23(14)
C24 Ti2 C21 . 57.56(13)
C25 Ti2 C21 . 34.69(13)
O12 Ti2 C22 . 89.55(11)
O23 Ti2 C22 . 139.42(13)
O32 Ti2 C22 . 131.09(13)
C23 Ti2 C22 . 34.15(14)
C24 Ti2 C22 . 57.49(14)
C25 Ti2 C22 . 57.41(12)
C21 Ti2 C22 . 34.42(13)
O12 Ti2 Ti3 . 93.78(8)
O23 Ti2 Ti3 . 43.81(8)
O32 Ti2 Ti3 . 43.90(8)
C23 Ti2 Ti3 . 148.23(11)
C24 Ti2 Ti3 . 121.60(10)
C25 Ti2 Ti3 . 118.42(10)
C21 Ti2 Ti3 . 140.16(10)
C22 Ti2 Ti3 . 174.57(10)
O12 Ti2 Ti1 . 27.71(7)
O23 Ti2 Ti1 . 82.76(8)
O32 Ti2 Ti1 . 80.81(8)
C23 Ti2 Ti1 . 126.72(10)
C24 Ti2 Ti1 . 156.92(10)
C25 Ti2 Ti1 . 165.54(10)
C21 Ti2 Ti1 . 132.72(9)
C22 Ti2 Ti1 . 116.98(9)
Ti3 Ti2 Ti1 . 66.13(3)
O13 Ti3 O23 . 100.99(11)
O13 Ti3 O32 . 102.64(11)
O23 Ti3 O32 . 84.45(11)
O13 Ti3 C33 . 145.61(13)
O23 Ti3 C33 . 92.31(13)
O32 Ti3 C33 . 110.17(12)
O13 Ti3 C34 . 111.32(12)
O23 Ti3 C34 . 97.23(12)
O32 Ti3 C34 . 144.91(12)
C33 Ti3 C34 . 34.88(13)
O13 Ti3 C31 . 104.10(15)
O23 Ti3 C31 . 149.27(14)
O32 Ti3 C31 . 106.78(14)
C33 Ti3 C31 . 57.03(16)
C34 Ti3 C31 . 57.09(14)
O13 Ti3 C32 . 138.18(15)
O23 Ti3 C32 . 119.66(15)
O32 Ti3 C32 . 91.35(12)
C33 Ti3 C32 . 34.21(14)
C34 Ti3 C32 . 57.30(13)
C31 Ti3 C32 . 34.29(16)
O13 Ti3 C35 . 90.31(13)
O23 Ti3 C35 . 129.17(13)
O32 Ti3 C35 . 141.24(13)
C33 Ti3 C35 . 57.46(14)
C34 Ti3 C35 . 34.31(13)
C31 Ti3 C35 . 34.51(14)
C32 Ti3 C35 . 57.31(15)
O13 Ti3 Ti2 . 93.36(8)
O23 Ti3 Ti2 . 43.67(8)
O32 Ti3 Ti2 . 43.82(8)
C33 Ti3 Ti2 . 117.36(11)
C34 Ti3 Ti2 . 138.33(10)
C31 Ti3 Ti2 . 149.28(12)
C32 Ti3 Ti2 . 122.19(12)
C35 Ti3 Ti2 . 172.55(10)
O13 Ti3 Ti1 . 27.87(7)
O23 Ti3 Ti1 . 82.32(8)
O32 Ti3 Ti1 . 80.40(8)
C33 Ti3 Ti1 . 167.73(10)
C34 Ti3 Ti1 . 134.66(9)
C31 Ti3 Ti1 . 127.18(13)
C32 Ti3 Ti1 . 155.88(12)
C35 Ti3 Ti1 . 118.18(10)
Ti2 Ti3 Ti1 . 65.62(2)

loop_
_geom_bond_atom_site_label_1
_geom_bond_atom_site_label_2
_geom_bond_site_symmetry_2
_geom_bond_distance
C11 C15 . 1.418(5)
C11 C12 . 1.420(5)
C11 C16 . 1.510(5)
C11 Ti1 . 2.444(3)
C12 C13 . 1.416(6)
C12 C17 . 1.511(6)
C12 Ti1 . 2.429(4)
C13 C14 . 1.427(7)
C13 C18 . 1.517(6)
C13 Ti1 . 2.398(4)
C14 C15 . 1.422(6)
C14 C19 . 1.512(6)
C14 Ti1 . 2.386(4)
C15 C20 . 1.499(6)
C15 Ti1 . 2.410(4)
C16 H16A . 0.98
C16 H16B . 0.98
C16 H16C . 0.98
C17 H17A . 0.98
C17 H17B . 0.98
C17 H17C . 0.98
C18 H18A . 0.98
C18 H18B . 0.98
C18 H18C . 0.98
C19 H19A . 0.98
C19 H19B . 0.98
C19 H19C . 0.98
C20 H20A . 0.98
C20 H20B . 0.98
C20 H20C . 0.98
C21 C22 . 1.429(5)
C21 C25 . 1.435(5)
C21 C26 . 1.504(6)
C21 Ti2 . 2.413(4)
C22 C23 . 1.410(6)
C22 C27 . 1.515(6)
C22 Ti2 . 2.418(4)
C23 C24 . 1.436(5)
C23 C28 . 1.510(6)
C23 Ti2 . 2.383(4)
C24 C25 . 1.424(5)
C24 C29 . 1.512(6)
C24 Ti2 . 2.392(4)
C25 C30 . 1.501(5)
C25 Ti2 . 2.401(3)
C26 H26A . 0.98
C26 H26B . 0.98
C26 H26C . 0.98
C27 H27A . 0.98
C27 H27B . 0.98
C27 H27C . 0.98
C28 H28A . 0.98
C28 H28B . 0.98
C28 H28C . 0.98
C29 H29A . 0.98
C29 H29B . 0.98
C29 H29C . 0.98
C30 H30A . 0.98
C30 H30B . 0.98
C30 H30C . 0.98
C31 C32 . 1.422(7)
C31 C35 . 1.433(6)
C31 C36 . 1.517(7)
C31 Ti3 . 2.408(4)
C32 C33 . 1.418(6)
C32 C37 . 1.512(6)
C32 Ti3 . 2.415(4)
C33 C34 . 1.441(5)
C33 C38 . 1.506(6)
C33 Ti3 . 2.404(4)
C34 C35 . 1.424(6)
C34 C39 . 1.510(5)
C34 Ti3 . 2.404(3)
C35 C40 . 1.502(6)
C35 Ti3 . 2.422(4)
C36 H36A . 0.98
C36 H36B . 0.98
C36 H36C . 0.98
C37 H37A . 0.98
C37 H37B . 0.98
C37 H37C . 0.98
C38 H38A . 0.98
C38 H38B . 0.98
C38 H38C . 0.98
C39 H39A . 0.98
C39 H39B . 0.98
C39 H39C . 0.98
C40 H40A . 0.98
C40 H40B . 0.98
C40 H40C . 0.98
O11 Ti1 . 1.8513(7)
O11 Ti1 2_655 1.8513(7)
O12 Ti2 . 1.846(2)
O12 Ti1 . 1.868(2)
O13 Ti3 . 1.849(2)
O13 Ti1 . 1.883(2)
O23 Ti2 . 1.865(3)
O23 Ti3 . 1.869(3)
O32 Ti2 . 1.869(3)
O32 Ti3 . 1.872(3)
Ti1 Ti2 . 3.2934(11)
Ti1 Ti3 . 3.3065(10)
Ti2 Ti3 . 2.6977(12)

loop_
_geom_torsion_atom_site_label_1
_geom_torsion_atom_site_label_2
_geom_torsion_atom_site_label_3
_geom_torsion_atom_site_label_4
_geom_torsion_site_symmetry_1
_geom_torsion
C15 C11 C12 C13 . -0.2(4)
C16 C11 C12 C13 . 176.6(4)
Ti1 C11 C12 C13 . -63.8(3)
C15 C11 C12 C17 . -178.3(4)
C16 C11 C12 C17 . -1.5(6)
Ti1 C11 C12 C17 . 118.2(4)
C15 C11 C12 Ti1 . 63.6(2)
C16 C11 C12 Ti1 . -119.7(4)
C11 C12 C13 C14 . 0.3(4)
C17 C12 C13 C14 . 178.3(4)
Ti1 C12 C13 C14 . -64.7(3)
C11 C12 C13 C18 . -178.3(4)
C17 C12 C13 C18 . -0.3(7)
Ti1 C12 C13 C18 . 116.7(4)
C11 C12 C13 Ti1 . 65.0(3)
C17 C12 C13 Ti1 . -117.0(4)
C12 C13 C14 C15 . -0.2(4)
C18 C13 C14 C15 . 178.3(4)
Ti1 C13 C14 C15 . -66.2(2)
C12 C13 C14 C19 . 178.9(4)
C18 C13 C14 C19 . -2.6(6)
Ti1 C13 C14 C19 . 112.9(4)
C12 C13 C14 Ti1 . 66.0(3)
C18 C13 C14 Ti1 . -115.5(4)
C12 C11 C15 C14 . 0.1(4)
C16 C11 C15 C14 . -176.8(3)
Ti1 C11 C15 C14 . 64.2(2)
C12 C11 C15 C20 . 177.9(4)
C16 C11 C15 C20 . 1.1(6)
Ti1 C11 C15 C20 . -118.0(4)
C12 C11 C15 Ti1 . -64.1(2)
C16 C11 C15 Ti1 . 119.1(3)
C13 C14 C15 C11 . 0.1(4)
C19 C14 C15 C11 . -179.0(4)
Ti1 C14 C15 C11 . -65.8(2)
C13 C14 C15 C20 . -177.8(4)
C19 C14 C15 C20 . 3.1(6)
Ti1 C14 C15 C20 . 116.4(4)
C13 C14 C15 Ti1 . 65.9(2)
C19 C14 C15 Ti1 . -113.2(4)
C25 C21 C22 C23 . 1.0(4)
C26 C21 C22 C23 . -179.9(4)
Ti2 C21 C22 C23 . -63.2(3)
C25 C21 C22 C27 . 179.4(4)
C26 C21 C22 C27 . -1.5(6)
Ti2 C21 C22 C27 . 115.1(4)
C25 C21 C22 Ti2 . 64.3(3)
C26 C21 C22 Ti2 . -116.6(4)
C21 C22 C23 C24 . -1.3(4)
C27 C22 C23 C24 . -179.7(4)
Ti2 C22 C23 C24 . -65.2(3)
C21 C22 C23 C28 . 179.2(4)
C27 C22 C23 C28 . 0.8(6)
Ti2 C22 C23 C28 . 115.3(4)
C21 C22 C23 Ti2 . 63.9(3)
C27 C22 C23 Ti2 . -114.5(4)
C22 C23 C24 C25 . 1.0(4)
C28 C23 C24 C25 . -179.4(4)
Ti2 C23 C24 C25 . -65.1(3)
C22 C23 C24 C29 . -178.4(4)
C28 C23 C24 C29 . 1.1(6)
Ti2 C23 C24 C29 . 115.5(4)
C22 C23 C24 Ti2 . 66.1(3)
C28 C23 C24 Ti2 . -114.3(4)
C23 C24 C25 C21 . -0.4(4)
C29 C24 C25 C21 . 179.0(4)
Ti2 C24 C25 C21 . -64.9(3)
C23 C24 C25 C30 . -179.2(4)
C29 C24 C25 C30 . 0.2(6)
Ti2 C24 C25 C30 . 116.3(4)
C23 C24 C25 Ti2 . 64.5(3)
C29 C24 C25 Ti2 . -116.1(4)
C22 C21 C25 C24 . -0.4(4)
C26 C21 C25 C24 . -179.5(4)
Ti2 C21 C25 C24 . 64.4(3)
C22 C21 C25 C30 . 178.5(4)
C26 C21 C25 C30 . -0.6(6)
Ti2 C21 C25 C30 . -116.7(4)
C22 C21 C25 Ti2 . -64.8(2)
C26 C21 C25 Ti2 . 116.1(4)
C35 C31 C32 C33 . 0.9(4)
C36 C31 C32 C33 . 177.3(4)
Ti3 C31 C32 C33 . -64.2(3)
C35 C31 C32 C37 . -179.1(4)
C36 C31 C32 C37 . -2.6(7)
Ti3 C31 C32 C37 . 115.8(4)
C35 C31 C32 Ti3 . 65.2(3)
C36 C31 C32 Ti3 . -118.4(4)
C31 C32 C33 C34 . -0.5(4)
C37 C32 C33 C34 . 179.5(4)
Ti3 C32 C33 C34 . -64.8(2)
C31 C32 C33 C38 . -179.9(4)
C37 C32 C33 C38 . 0.1(6)
Ti3 C32 C33 C38 . 115.8(4)
C31 C32 C33 Ti3 . 64.3(3)
C37 C32 C33 Ti3 . -115.7(4)
C32 C33 C34 C35 . -0.1(4)
C38 C33 C34 C35 . 179.3(3)
Ti3 C33 C34 C35 . -65.4(2)
C32 C33 C34 C39 . 179.6(3)
C38 C33 C34 C39 . -1.0(6)
Ti3 C33 C34 C39 . 114.2(3)
C32 C33 C34 Ti3 . 65.4(3)
C38 C33 C34 Ti3 . -115.3(4)
C33 C34 C35 C31 . 0.6(4)
C39 C34 C35 C31 . -179.0(3)
Ti3 C34 C35 C31 . -64.1(3)
C33 C34 C35 C40 . -179.6(4)
C39 C34 C35 C40 . 0.7(6)
Ti3 C34 C35 C40 . 115.6(4)
C33 C34 C35 Ti3 . 64.8(2)
C39 C34 C35 Ti3 . -114.9(4)
C32 C31 C35 C34 . -1.0(4)
C36 C31 C35 C34 . -177.4(4)
Ti3 C31 C35 C34 . 64.1(2)
C32 C31 C35 C40 . 179.3(4)
C36 C31 C35 C40 . 2.8(6)
Ti3 C31 C35 C40 . -115.6(4)
C32 C31 C35 Ti3 . -65.1(3)
C36 C31 C35 Ti3 . 118.5(4)
Ti1 O11 Ti1 O12 2_655 -13.07(7)
Ti1 O11 Ti1 O13 2_655 -122.02(8)
Ti1 O11 Ti1 C14 2_655 92.63(12)
Ti1 O11 Ti1 C13 2_655 127.19(13)
Ti1 O11 Ti1 C15 2_655 80.08(13)
Ti1 O11 Ti1 C12 2_655 145.55(12)
Ti1 O11 Ti1 C11 2_655 118.16(19)
Ti1 O11 Ti1 Ti2 2_655 -39.94(4)
Ti1 O11 Ti1 Ti3 2_655 -94.84(6)
Ti2 O12 Ti1 O11 . -118.68(14)
Ti2 O12 Ti1 O13 . -6.52(18)
Ti2 O12 Ti1 C14 . 146.61(16)
Ti2 O12 Ti1 C13 . 137.3(2)
Ti2 O12 Ti1 C15 . 118.88(17)
Ti2 O12 Ti1 C12 . 88.0(2)
Ti2 O12 Ti1 C11 . 88.39(17)
Ti2 O12 Ti1 Ti3 . -2.89(13)
Ti3 O13 Ti1 O11 . 118.74(16)
Ti3 O13 Ti1 O12 . 7.69(18)
Ti3 O13 Ti1 C14 . -127.6(2)
Ti3 O13 Ti1 C13 . -147.80(16)
Ti3 O13 Ti1 C15 . -84.2(2)
Ti3 O13 Ti1 C12 . -125.43(18)
Ti3 O13 Ti1 C11 . -92.50(17)
Ti3 O13 Ti1 Ti2 . 4.60(13)
Ti1 O12 Ti2 O23 . 46.93(18)
Ti1 O12 Ti2 O32 . -40.13(18)
Ti1 O12 Ti2 C23 . 155.68(17)
Ti1 O12 Ti2 C24 . 149.98(17)
Ti1 O12 Ti2 C25 . -155.35(18)
Ti1 O12 Ti2 C21 . -145.07(16)
Ti1 O12 Ti2 C22 . -172.27(18)
Ti1 O12 Ti2 Ti3 . 3.44(15)
Ti3 O23 Ti2 O12 . -82.84(11)
Ti3 O23 Ti2 O32 . 18.57(11)
Ti3 O23 Ti2 C23 . 171.02(11)
Ti3 O23 Ti2 C24 . 139.17(12)
Ti3 O23 Ti2 C25 . 110.47(12)
Ti3 O23 Ti2 C21 . 116.6(2)
Ti3 O23 Ti2 C22 . 173.49(14)
Ti3 O23 Ti2 Ti1 . -62.81(8)
Ti3 O32 Ti2 O12 . 82.64(11)
Ti3 O32 Ti2 O23 . -18.54(11)
Ti3 O32 Ti2 C23 . -130.9(3)
Ti3 O32 Ti2 C24 . -105.40(14)
Ti3 O32 Ti2 C25 . -128.46(12)
Ti3 O32 Ti2 C21 . -162.95(11)
Ti3 O32 Ti2 C22 . -177.08(13)
Ti3 O32 Ti2 Ti1 . 64.97(8)
Ti1 O13 Ti3 O23 . -48.83(17)
Ti1 O13 Ti3 O32 . 37.88(18)
Ti1 O13 Ti3 C33 . -159.7(2)
Ti1 O13 Ti3 C34 . -151.15(15)
Ti1 O13 Ti3 C31 . 149.06(17)
Ti1 O13 Ti3 C32 . 144.55(17)
Ti1 O13 Ti3 C35 . -178.96(17)
Ti1 O13 Ti3 Ti2 . -5.44(15)
Ti2 O23 Ti3 O13 . 83.29(11)
Ti2 O23 Ti3 O32 . -18.55(10)
Ti2 O23 Ti3 C33 . -128.60(12)
Ti2 O23 Ti3 C34 . -163.27(11)
Ti2 O23 Ti3 C31 . -132.4(3)
Ti2 O23 Ti3 C32 . -106.94(14)
Ti2 O23 Ti3 C35 . -177.19(14)
Ti2 O23 Ti3 Ti1 . 62.48(8)
Ti2 O32 Ti3 O13 . -81.55(12)
Ti2 O32 Ti3 O23 . 18.50(10)
Ti2 O32 Ti3 C33 . 108.93(14)
Ti2 O32 Ti3 C34 . 113.2(2)
Ti2 O32 Ti3 C31 . 169.28(14)
Ti2 O32 Ti3 C32 . 138.16(15)
Ti2 O32 Ti3 C35 . 171.69(17)
Ti2 O32 Ti3 Ti1 . -64.63(8)
